data_1534704
loop_
_publ_author_name
'Griesfeller, F.'
'Koehler, J.'
'Hoppe, R.'

_publ_section_title
;
 Das erste Oligo-Oxo-Aluminat: Na14 Al4 O13
;
_journal_name_full 'Zeitschrift fuer Anorganische und Allgemeine Chemie'
_journal_page_first 155
_journal_page_last 162
_journal_volume 507
_journal_year 1983
_chemical_formula_sum 'Al4 Na14 O13'
_chemical_name_systematic 'Na14 Al4 O13'
_space_group_IT_number 14
_symmetry_space_group_name_Hall '-P 2ybc'
_symmetry_space_group_name_H-M 'P 1 21/c 1'
_cell_angle_alpha 90
_cell_angle_beta 120.1
_cell_angle_gamma 90
_cell_formula_units_Z 2
_cell_length_a 5.997
_cell_length_b 27.04
_cell_length_c 5.969
_cell_volume 837.403
_citation_journal_id_ASTM ZAACAB
_cod_data_source_file Griesfeller_ZAACAB_1983_497.cif
_cod_data_source_block Al4Na14O13
_cod_original_cell_volume 837.4029
_cod_database_code 1534704

loop_
_symmetry_equiv_pos_as_xyz
x,y,z
-x,y+1/2,-z+1/2
-x,-y,-z
x,-y-1/2,z-1/2

loop_
_atom_site_label
_atom_site_type_symbol
_atom_site_fract_x
_atom_site_fract_y
_atom_site_fract_z
_atom_site_occupancy
_atom_site_U_iso_or_equiv
O3 O-2 0.8206 0.1701 0.5408 1 0.0
Na7 Na+1 0.2504 0.1111 0.7819 1 0.0
O5 O-2 0.4607 0.0572 0.1787 1 0.0
O6 O-2 0.0643 0.2098 0.0564 1 0.0
Na5 Na+1 0.3674 0.1598 0.3606 1 0.0
O1 O-2 0.972 0.1048 0.9703 1 0.0
Na4 Na+1 0.6496 0.0537 0.6475 1 0.0
Na2 Na+1 0.7806 0.1126 0.2458 1 0.0
O2 O-2 0.1841 0.0572 0.4664 1 0.0
O4 O-2 0.546 0.1708 0.8321 1 0.0
Na6 Na+1 0.789 0.2247 0.2272 1 0.0
Na1 Na+1 0.2345 0.9997 0.7663 1 0.0
O7 O-2 0 0 0 1 0.0
Al1 Al+3 0.1634 0.0548 0.1642 1 0.0
Na3 Na+1 0.2139 0.2185 0.7611 1 0.0
Al2 Al+3 0.8458 0.1652 0.8465 1 0.0
